data_4349295
loop_
_publ_author_name
'Huang, Jih-Sheng'
'Lee, Wan-Hua'
'Shen, Chao-Tang'
'Lin, Ya-Fan'
'Liu, Yi-Hung'
'Peng, Shie-Ming'
'Chiu, Ching-Wen'

_publ_section_title
;
 Cp*-Substituted Boron Cations: The Effect of NHC, NHO, and CAAC Ligands.
;
_journal_issue 23
_journal_name_full 'Inorganic chemistry'
_journal_page_first 12427
_journal_page_last 12434
_journal_paper_doi 10.1021/acs.inorgchem.6b02336
_journal_volume 55
_journal_year 2016
_chemical_formula_sum 'C33 H51 Al B Cl4 N'
_chemical_formula_weight 641.34
_space_group_IT_number 14
_space_group_name_Hall '-P 2ybc'
_space_group_name_H-M_alt 'P 1 21/c 1'
_symmetry_cell_setting monoclinic
_symmetry_space_group_name_H-M 'P 1 21/c 1'
_atom_sites_solution_hydrogens geom
_atom_sites_solution_primary direct
_atom_sites_solution_secondary difmap
_audit_creation_method SHELXL-97
_cell_angle_alpha 90.00
_cell_angle_beta 92.929(4)
_cell_angle_gamma 90.00
_cell_formula_units_Z 4
_cell_length_a 10.0511(4)
_cell_length_b 26.5752(11)
_cell_length_c 13.0432(5)
_cell_measurement_reflns_used 6236
_cell_measurement_temperature 150(2)
_cell_measurement_theta_max 28.3630
_cell_measurement_theta_min 3.2180
_cell_volume 3479.4(2)
_computing_cell_refinement 'CrysAlisPro 1.171.38.41 (Rigaku OD, 2015)'
_computing_data_collection 'CrysAlisPro 1.171.38.41 (Rigaku OD, 2015)'
_computing_data_reduction 'CrysAlisPro 1.171.38.41 (Rigaku OD, 2015)'
_computing_molecular_graphics SHELXTL
_computing_publication_material SHELXTL
_computing_structure_refinement 'SHELXL-97 (Sheldrick, 1997)'
_computing_structure_solution 'SHELXS-97 (Sheldrick, 1990)'
_diffrn_ambient_temperature 150(2)
_diffrn_detector_area_resol_mean 10.2496
_diffrn_measured_fraction_theta_full 0.975
_diffrn_measured_fraction_theta_max 0.975
_diffrn_measurement_device_type 'Xcalibur, Atlas, Gemini'
_diffrn_radiation_monochromator graphite
_diffrn_radiation_source 'fine-focus sealed tube'
_diffrn_radiation_type MoK\a
_diffrn_radiation_wavelength 0.71073
_diffrn_reflns_av_R_equivalents 0.0547
_diffrn_reflns_av_sigmaI/netI 0.0718
_diffrn_reflns_limit_h_max 13
_diffrn_reflns_limit_h_min -12
_diffrn_reflns_limit_k_max 34
_diffrn_reflns_limit_k_min -34
_diffrn_reflns_limit_l_max 15
_diffrn_reflns_limit_l_min -16
_diffrn_reflns_number 26282
_diffrn_reflns_theta_full 27.49
_diffrn_reflns_theta_max 27.49
_diffrn_reflns_theta_min 2.78
_exptl_absorpt_coefficient_mu 0.388
_exptl_absorpt_correction_T_max 1.00000
_exptl_absorpt_correction_T_min 0.92202
_exptl_absorpt_correction_type multi-scan
_exptl_absorpt_process_details
; 
CrysAlisPro 1.171.38.41 (Rigaku Oxford Diffraction, 2015) 
Empirical absorption correction using spherical harmonics, 
 implemented in SCALE3 ABSPACK scaling algorithm. 
;
_exptl_crystal_density_diffrn 1.224
_exptl_crystal_density_method 'not measured'
_exptl_crystal_description plate
_exptl_crystal_F_000 1368
_exptl_crystal_size_max 0.25
_exptl_crystal_size_mid 0.15
_exptl_crystal_size_min 0.10
_refine_diff_density_max 0.993
_refine_diff_density_min -0.782
_refine_diff_density_rms 0.063
_refine_ls_extinction_method none
_refine_ls_goodness_of_fit_ref 1.008
_refine_ls_hydrogen_treatment mixed
_refine_ls_matrix_type full
_refine_ls_number_parameters 366
_refine_ls_number_reflns 7775
_refine_ls_number_restraints 0
_refine_ls_restrained_S_all 1.008
_refine_ls_R_factor_all 0.1150
_refine_ls_R_factor_gt 0.0641
_refine_ls_shift/su_max 0.001
_refine_ls_shift/su_mean 0.000
_refine_ls_structure_factor_coef Fsqd
_refine_ls_weighting_details 'calc w=1/[\s^2^(Fo^2^)+(0.0532P)^2^+4.4367P] where P=(Fo^2^+2Fc^2^)/3'
_refine_ls_weighting_scheme calc
_refine_ls_wR_factor_gt 0.1336
_refine_ls_wR_factor_ref 0.1620
_reflns_number_gt 4845
_reflns_number_total 7775
_reflns_threshold_expression >2sigma(I)
_cod_data_source_file ic18056.cif
_cod_data_source_block ic18056
_cod_depositor_comments
;
The following automatic conversions were performed:

data item '_symmetry_cell_setting' value 'Monoclinic' was changed to
'monoclinic' in accordance with the
/home/saulius/struct/COD-crude-data/automatic-downloads/DataCite-retrospective/ACS/depositions/lib/dictionaries/cif_core.dic
dictionary named 'cif_core.dic' version 2.4.2 last updated on
2011-04-26.

Automatic conversion script
Id: cif_fix_values 6909 2019-04-08 15:41:33Z antanas 
;
_cod_original_sg_symbol_H-M P2(1)/c
_cod_database_code 4349295

loop_
_symmetry_equiv_pos_as_xyz
'x, y, z'
'-x, y+1/2, -z+1/2'
'-x, -y, -z'
'x, -y-1/2, z-1/2'

loop_
_atom_site_label
_atom_site_type_symbol
_atom_site_fract_x
_atom_site_fract_y
_atom_site_fract_z
_atom_site_U_iso_or_equiv
_atom_site_adp_type
_atom_site_occupancy
_atom_site_symmetry_multiplicity
_atom_site_calc_flag
_atom_site_refinement_flags
N1 N 0.5210(2) 0.35114(8) 0.69794(17) 0.0233(5) Uani 1 1 d .
B1 B 0.5463(3) 0.41283(12) 0.8539(3) 0.0253(7) Uani 1 1 d .
C1 C 0.4696(3) 0.38250(10) 0.7613(2) 0.0262(6) Uani 1 1 d .
C2 C 0.3178(3) 0.38527(12) 0.7431(3) 0.0345(7) Uani 1 1 d .
C3 C 0.2901(4) 0.34592(19) 0.6595(5) 0.090(2) Uani 1 1 d .
H3A H 0.2250 0.3210 0.6831 0.108 Uiso 1 1 calc R
H3B H 0.2511 0.3624 0.5969 0.108 Uiso 1 1 calc R
C4 C 0.4155(3) 0.31985(11) 0.6353(2) 0.0299(7) Uani 1 1 d .
C5 C 0.4176(5) 0.26696(15) 0.6748(5) 0.0886(18) Uani 1 1 d .
H5A H 0.3511 0.2469 0.6353 0.133 Uiso 1 1 calc R
H5B H 0.3968 0.2669 0.7474 0.133 Uiso 1 1 calc R
H5C H 0.5062 0.2524 0.6675 0.133 Uiso 1 1 calc R
C6 C 0.4396(5) 0.3194(3) 0.5243(3) 0.110(3) Uani 1 1 d .
H6A H 0.3706 0.2992 0.4878 0.165 Uiso 1 1 calc R
H6B H 0.5272 0.3047 0.5137 0.165 Uiso 1 1 calc R
H6C H 0.4367 0.3539 0.4978 0.165 Uiso 1 1 calc R
C7 C 0.2789(4) 0.43775(15) 0.7044(3) 0.0516(10) Uani 1 1 d .
H7A H 0.3231 0.4444 0.6397 0.062 Uiso 1 1 calc R
H7B H 0.3117 0.4630 0.7555 0.062 Uiso 1 1 calc R
C8 C 0.1285(4) 0.44428(18) 0.6854(4) 0.0665(12) Uani 1 1 d .
H8A H 0.1089 0.4791 0.6625 0.080 Uiso 1 1 calc R
H8B H 0.0959 0.4211 0.6303 0.080 Uiso 1 1 calc R
C9 C 0.0572(4) 0.43348(18) 0.7823(3) 0.0647(12) Uani 1 1 d .
H9A H 0.0828 0.4590 0.8351 0.078 Uiso 1 1 calc R
H9B H -0.0402 0.4358 0.7677 0.078 Uiso 1 1 calc R
C10 C 0.0920(4) 0.38189(19) 0.8224(3) 0.0656(12) Uani 1 1 d .
H10A H 0.0570 0.3564 0.7728 0.079 Uiso 1 1 calc R
H10B H 0.0485 0.3765 0.8880 0.079 Uiso 1 1 calc R
C11 C 0.2424(3) 0.37468(17) 0.8401(3) 0.0551(10) Uani 1 1 d .
H11A H 0.2605 0.3397 0.8628 0.066 Uiso 1 1 calc R
H11B H 0.2757 0.3975 0.8956 0.066 Uiso 1 1 calc R
C12 C 0.6622(3) 0.34221(10) 0.6768(2) 0.0239(6) Uani 1 1 d .
C13 C 0.7324(3) 0.30237(10) 0.7261(2) 0.0263(6) Uani 1 1 d .
C14 C 0.8520(3) 0.28753(12) 0.6864(2) 0.0329(7) Uani 1 1 d .
H14A H 0.9007 0.2607 0.7187 0.039 Uiso 1 1 calc R
C15 C 0.9021(3) 0.31029(13) 0.6022(2) 0.0370(8) Uani 1 1 d .
H15A H 0.9807 0.2978 0.5737 0.044 Uiso 1 1 calc R
C16 C 0.8369(3) 0.35145(13) 0.5595(2) 0.0349(7) Uani 1 1 d .
H16A H 0.8752 0.3686 0.5043 0.042 Uiso 1 1 calc R
C17 C 0.7164(3) 0.36864(11) 0.5948(2) 0.0278(6) Uani 1 1 d .
C18 C 0.6942(3) 0.27722(11) 0.8251(2) 0.0323(7) Uani 1 1 d .
H18A H 0.6022 0.2883 0.8404 0.039 Uiso 1 1 calc R
C19 C 0.6962(4) 0.21972(12) 0.8201(3) 0.0496(9) Uani 1 1 d .
H19A H 0.6342 0.2082 0.7646 0.074 Uiso 1 1 calc R
H19B H 0.6692 0.2059 0.8856 0.074 Uiso 1 1 calc R
H19C H 0.7864 0.2082 0.8071 0.074 Uiso 1 1 calc R
C20 C 0.7906(3) 0.29481(13) 0.9127(2) 0.0396(8) Uani 1 1 d .
H20A H 0.7891 0.3316 0.9167 0.059 Uiso 1 1 calc R
H20B H 0.8809 0.2834 0.8998 0.059 Uiso 1 1 calc R
H20C H 0.7632 0.2806 0.9777 0.059 Uiso 1 1 calc R
C21 C 0.6602(3) 0.41685(12) 0.5465(2) 0.0355(7) Uani 1 1 d .
H21A H 0.5708 0.4235 0.5739 0.043 Uiso 1 1 calc R
C22 C 0.7541(4) 0.46059(13) 0.5781(3) 0.0501(9) Uani 1 1 d .
H22A H 0.7191 0.4920 0.5481 0.075 Uiso 1 1 calc R
H22B H 0.8429 0.4541 0.5532 0.075 Uiso 1 1 calc R
H22C H 0.7602 0.4635 0.6531 0.075 Uiso 1 1 calc R
C23 C 0.6456(4) 0.41539(15) 0.4288(3) 0.0492(9) Uani 1 1 d .
H23A H 0.5849 0.3881 0.4072 0.074 Uiso 1 1 calc R
H23B H 0.7330 0.4096 0.4009 0.074 Uiso 1 1 calc R
H23C H 0.6095 0.4475 0.4032 0.074 Uiso 1 1 calc R
C24 C 0.5981(3) 0.46688(11) 0.8418(2) 0.0308(7) Uani 1 1 d .
C25 C 0.6784(3) 0.48571(11) 0.9189(2) 0.0341(7) Uani 1 1 d .
C26 C 0.7154(3) 0.45681(12) 1.0141(2) 0.0322(7) Uani 1 1 d .
H26A H 0.7001 0.4797 1.0732 0.039 Uiso 1 1 calc R
C27 C 0.6394(3) 0.40963(12) 1.0325(2) 0.0295(7) Uani 1 1 d .
C28 C 0.5595(3) 0.38704(11) 0.9594(2) 0.0259(6) Uani 1 1 d .
C29 C 0.5601(4) 0.50137(12) 0.7527(3) 0.0456(9) Uani 1 1 d .
H29A H 0.6380 0.5211 0.7347 0.068 Uiso 1 1 calc R
H29B H 0.4890 0.5242 0.7722 0.068 Uiso 1 1 calc R
H29C H 0.5286 0.4812 0.6934 0.068 Uiso 1 1 calc R
C30 C 0.7402(4) 0.53760(13) 0.9138(3) 0.0489(9) Uani 1 1 d .
H30A H 0.6698 0.5628 0.9022 0.073 Uiso 1 1 calc R
H30B H 0.8008 0.5388 0.8573 0.073 Uiso 1 1 calc R
H30C H 0.7901 0.5448 0.9787 0.073 Uiso 1 1 calc R
C31 C 0.8647(3) 0.44430(15) 1.0193(3) 0.0514(10) Uani 1 1 d .
H31A H 0.9161 0.4752 1.0103 0.077 Uiso 1 1 calc R
H31B H 0.8835 0.4204 0.9646 0.077 Uiso 1 1 calc R
H31C H 0.8898 0.4293 1.0861 0.077 Uiso 1 1 calc R
C32 C 0.6661(4) 0.38688(14) 1.1377(2) 0.0432(8) Uani 1 1 d .
H32A H 0.5818 0.3762 1.1653 0.065 Uiso 1 1 calc R
H32B H 0.7088 0.4120 1.1835 0.065 Uiso 1 1 calc R
H32C H 0.7251 0.3577 1.1325 0.065 Uiso 1 1 calc R
C33 C 0.4915(3) 0.33846(12) 0.9881(2) 0.0341(7) Uani 1 1 d .
H33A H 0.5572 0.3156 1.0211 0.051 Uiso 1 1 calc R
H33B H 0.4515 0.3226 0.9261 0.051 Uiso 1 1 calc R
H33C H 0.4217 0.3458 1.0358 0.051 Uiso 1 1 calc R
Al1 Al 0.14064(10) 0.34326(4) 0.27049(8) 0.0362(2) Uani 1 1 d .
Cl1 Cl 0.34704(8) 0.36050(3) 0.26997(7) 0.0456(2) Uani 1 1 d .
Cl2 Cl 0.11728(10) 0.27998(4) 0.36943(7) 0.0528(3) Uani 1 1 d .
Cl3 Cl 0.07103(13) 0.32475(4) 0.11845(8) 0.0720(4) Uani 1 1 d .
Cl4 Cl 0.03340(14) 0.40641(5) 0.32341(11) 0.0870(4) Uani 1 1 d .

loop_
_atom_site_aniso_label
_atom_site_aniso_U_11
_atom_site_aniso_U_22
_atom_site_aniso_U_33
_atom_site_aniso_U_23
_atom_site_aniso_U_13
_atom_site_aniso_U_12
N1 0.0227(12) 0.0241(12) 0.0229(12) -0.0020(10) -0.0012(10) -0.0024(10)
B1 0.0211(17) 0.0286(17) 0.0261(17) -0.0050(14) -0.0001(14) 0.0011(14)
C1 0.0262(16) 0.0238(14) 0.0285(15) 0.0006(12) -0.0010(13) 0.0010(12)
C2 0.0235(16) 0.0390(18) 0.0401(18) -0.0113(14) -0.0063(14) 0.0054(14)
C3 0.032(2) 0.097(4) 0.139(5) -0.087(4) -0.019(3) 0.013(2)
C4 0.0232(16) 0.0361(17) 0.0299(16) -0.0086(13) -0.0029(13) -0.0071(13)
C5 0.078(3) 0.044(2) 0.137(5) 0.000(3) -0.057(3) -0.026(2)
C6 0.088(4) 0.211(7) 0.031(2) -0.025(3) 0.003(2) -0.103(4)
C7 0.035(2) 0.062(2) 0.056(2) 0.0067(19) -0.0093(18) 0.0144(18)
C8 0.043(2) 0.083(3) 0.071(3) 0.009(2) -0.013(2) 0.023(2)
C9 0.034(2) 0.100(4) 0.060(3) -0.022(2) -0.0048(19) 0.024(2)
C10 0.024(2) 0.110(4) 0.063(3) -0.001(3) 0.0033(19) 0.008(2)
C11 0.0259(19) 0.081(3) 0.059(2) 0.012(2) 0.0037(17) 0.0038(18)
C12 0.0193(14) 0.0279(15) 0.0243(14) -0.0063(12) -0.0012(11) -0.0028(12)
C13 0.0277(16) 0.0248(15) 0.0263(15) -0.0048(12) -0.0002(12) -0.0021(12)
C14 0.0287(17) 0.0365(17) 0.0332(17) -0.0047(14) -0.0023(14) 0.0057(14)
C15 0.0256(17) 0.051(2) 0.0341(18) -0.0091(15) 0.0028(14) -0.0007(15)
C16 0.0286(17) 0.049(2) 0.0267(16) -0.0015(14) 0.0017(13) -0.0092(15)
C17 0.0246(15) 0.0361(17) 0.0220(14) -0.0025(12) -0.0055(12) -0.0055(13)
C18 0.0341(17) 0.0292(16) 0.0338(17) 0.0017(13) 0.0035(14) 0.0054(13)
C19 0.055(2) 0.0303(18) 0.065(3) 0.0085(17) 0.009(2) 0.0041(16)
C20 0.041(2) 0.046(2) 0.0314(17) 0.0048(15) -0.0016(15) 0.0130(16)
C21 0.0312(18) 0.0410(18) 0.0338(17) 0.0083(14) -0.0042(14) -0.0045(14)
C22 0.051(2) 0.044(2) 0.055(2) 0.0129(17) -0.0039(19) -0.0094(18)
C23 0.047(2) 0.065(2) 0.0346(19) 0.0177(17) -0.0074(17) -0.0065(19)
C24 0.0339(17) 0.0277(16) 0.0305(16) -0.0013(13) -0.0013(14) 0.0004(13)
C25 0.0370(18) 0.0317(17) 0.0336(17) -0.0057(13) 0.0018(15) -0.0031(14)
C26 0.0291(17) 0.0382(17) 0.0289(16) -0.0067(13) -0.0040(13) -0.0054(14)
C27 0.0236(16) 0.0393(17) 0.0256(15) 0.0011(13) 0.0011(13) 0.0028(13)
C28 0.0222(15) 0.0283(15) 0.0275(15) -0.0018(12) 0.0032(12) 0.0010(12)
C29 0.066(3) 0.0274(17) 0.042(2) 0.0023(15) -0.0081(18) -0.0018(17)
C30 0.061(2) 0.0352(19) 0.050(2) -0.0055(16) -0.0072(19) -0.0136(17)
C31 0.0297(19) 0.057(2) 0.067(3) 0.005(2) -0.0012(18) -0.0065(17)
C32 0.040(2) 0.062(2) 0.0264(17) 0.0052(16) -0.0034(15) -0.0037(17)
C33 0.0315(17) 0.0390(18) 0.0322(17) 0.0037(14) 0.0041(14) -0.0040(14)
Al1 0.0282(5) 0.0422(6) 0.0384(6) 0.0034(4) 0.0023(4) -0.0060(4)
Cl1 0.0306(4) 0.0522(5) 0.0540(5) 0.0126(4) 0.0009(4) -0.0118(4)
Cl2 0.0482(6) 0.0616(6) 0.0480(5) 0.0166(4) -0.0032(4) -0.0251(5)
Cl3 0.0837(8) 0.0786(7) 0.0503(6) 0.0137(5) -0.0272(6) -0.0277(6)
Cl4 0.0835(9) 0.0731(8) 0.1090(10) 0.0042(7) 0.0510(8) 0.0233(7)

loop_
_atom_type_symbol
_atom_type_description
_atom_type_scat_dispersion_real
_atom_type_scat_dispersion_imag
_atom_type_scat_source
C C 0.0033 0.0016 'International Tables Vol C Tables 4.2.6.8 and 6.1.1.4'
H H 0.0000 0.0000 'International Tables Vol C Tables 4.2.6.8 and 6.1.1.4'
B B 0.0013 0.0007 'International Tables Vol C Tables 4.2.6.8 and 6.1.1.4'
N N 0.0061 0.0033 'International Tables Vol C Tables 4.2.6.8 and 6.1.1.4'
Al Al 0.0645 0.0514 'International Tables Vol C Tables 4.2.6.8 and 6.1.1.4'
Cl Cl 0.1484 0.1585 'International Tables Vol C Tables 4.2.6.8 and 6.1.1.4'

loop_
_geom_angle_atom_site_label_1
_geom_angle_atom_site_label_2
_geom_angle_atom_site_label_3
_geom_angle
C1 N1 C12 129.6(2)
C1 N1 C4 113.4(2)
C12 N1 C4 117.0(2)
C28 B1 C24 119.6(3)
C28 B1 C1 117.6(3)
C24 B1 C1 122.7(3)
N1 C1 C2 110.9(2)
N1 C1 B1 127.3(3)
C2 C1 B1 121.7(2)
C3 C2 C7 110.8(4)
C3 C2 C1 102.8(3)
C7 C2 C1 109.4(3)
C3 C2 C11 112.5(4)
C7 C2 C11 108.1(3)
C1 C2 C11 113.1(3)
C4 C3 C2 110.2(3)
C6 C4 C3 113.2(4)
C6 C4 C5 109.2(4)
C3 C4 C5 111.2(4)
C6 C4 N1 112.3(3)
C3 C4 N1 101.7(2)
C5 C4 N1 109.0(3)
C2 C7 C8 113.1(3)
C9 C8 C7 110.5(3)
C10 C9 C8 110.6(3)
C9 C10 C11 112.2(4)
C10 C11 C2 112.3(3)
C13 C12 C17 121.0(3)
C13 C12 N1 119.9(2)
C17 C12 N1 118.2(2)
C14 C13 C12 117.8(3)
C14 C13 C18 116.9(3)
C12 C13 C18 125.1(3)
C15 C14 C13 122.2(3)
C14 C15 C16 119.2(3)
C15 C16 C17 121.9(3)
C16 C17 C12 117.6(3)
C16 C17 C21 116.6(3)
C12 C17 C21 125.6(3)
C13 C18 C19 113.5(3)
C13 C18 C20 108.8(3)
C19 C18 C20 109.1(3)
C17 C21 C23 114.0(3)
C17 C21 C22 108.3(3)
C23 C21 C22 108.3(3)
C25 C24 C29 117.7(3)
C25 C24 B1 117.5(3)
C29 C24 B1 124.8(3)
C24 C25 C26 122.9(3)
C24 C25 C30 122.3(3)
C26 C25 C30 114.8(3)
C25 C26 C27 117.3(3)
C25 C26 C31 110.4(3)
C27 C26 C31 108.5(3)
C28 C27 C26 123.3(3)
C28 C27 C32 122.2(3)
C26 C27 C32 114.4(3)
C27 C28 C33 117.5(3)
C27 C28 B1 117.0(3)
C33 C28 B1 125.5(3)
Cl1 Al1 Cl3 108.76(6)
Cl1 Al1 Cl4 109.97(6)
Cl3 Al1 Cl4 109.68(7)
Cl1 Al1 Cl2 107.98(6)
Cl3 Al1 Cl2 109.86(6)
Cl4 Al1 Cl2 110.55(6)

loop_
_geom_bond_atom_site_label_1
_geom_bond_atom_site_label_2
_geom_bond_distance
N1 C1 1.300(4)
N1 C12 1.479(4)
N1 C4 1.547(4)
B1 C28 1.537(4)
B1 C24 1.538(4)
B1 C1 1.614(4)
C1 C2 1.533(4)
C2 C3 1.526(5)
C2 C7 1.527(5)
C2 C11 1.534(5)
C3 C4 1.486(5)
C4 C6 1.481(5)
C4 C5 1.497(5)
C7 C8 1.529(5)
C8 C9 1.512(6)
C9 C10 1.502(6)
C10 C11 1.529(5)
C12 C13 1.409(4)
C12 C17 1.412(4)
C13 C14 1.389(4)
C13 C18 1.521(4)
C14 C15 1.372(4)
C15 C16 1.378(5)
C16 C17 1.395(4)
C17 C21 1.523(4)
C18 C19 1.530(4)
C18 C20 1.533(5)
C21 C23 1.535(5)
C21 C22 1.540(5)
C24 C25 1.353(4)
C24 C29 1.514(4)
C25 C26 1.491(4)
C25 C30 1.515(4)
C26 C27 1.494(4)
C26 C31 1.535(5)
C27 C28 1.355(4)
C27 C32 1.511(4)
C28 C33 1.517(4)
Al1 Cl1 2.1250(13)
Al1 Cl3 2.1265(15)
Al1 Cl4 2.1287(15)
Al1 Cl2 2.1399(13)
